data_4316503
loop_
_publ_author_name
'Alberto Hern\'an-G\'omez'
'Avelino Mart\'in'
'Miguel Mena'
'Cristina Santamar\'ia'

_publ_contact_author_address
;
Department of Chemistry
University of Anywhere
Sometown
Somewhere, UK
;
_publ_contact_author_email j.bloggs@anywhere.ac.uk
_publ_contact_author_fax 00(000)0000000
_publ_contact_author_name 'Bloggs, Joe J.'
_publ_contact_author_phone 00(000)0000000
_publ_section_title
;
 Incorporation of Boron, Aluminum, and Gallium Derivatives into
 [{Ti(\h5-C5Me5)(\m-O)}3(\m3-CR)] (R = H, Me)
;
_journal_name_full 'Inorganic Chemistry'
_journal_page_first 8401
_journal_page_last 8410
_journal_paper_doi 10.1021/ic100912p
_journal_volume 49
_journal_year 2010
_chemical_compound_source 'synthesis as described'
_chemical_formula_moiety 'C50 H63 Al1 O3 Ti3'
_chemical_formula_sum 'C50 H63 Al O3 Ti3'
_chemical_formula_weight 882.68
_chemical_name_systematic
;
 ?
;
_space_group_IT_number 2
_symmetry_cell_setting triclinic
_symmetry_Int_Tables_number 2
_symmetry_space_group_name_Hall '-P 1'
_symmetry_space_group_name_H-M 'P -1'
_atom_sites_solution_hydrogens geom
_atom_sites_solution_primary direct
_atom_sites_solution_secondary difmap
_audit_conform_dict_location ftp://ftp.iucr.org/pub/cif_core.dic
_audit_conform_dict_name cif_core.dic
_audit_conform_dict_version 2.4
_audit_creation_date 2009-11-16
_audit_creation_method 'WinGX routine CIF_UPDATE'
_cell_angle_alpha 88.081(8)
_cell_angle_beta 82.782(8)
_cell_angle_gamma 63.856(8)
_cell_formula_units_Z 2
_cell_length_a 11.2260(13)
_cell_length_b 12.2798(16)
_cell_length_c 18.9594(19)
_cell_measurement_reflns_used 81
_cell_measurement_temperature 200(2)
_cell_measurement_theta_max 20
_cell_measurement_theta_min 3
_cell_measurement_wavelength 0.71073
_cell_volume 2326.9(5)
_computing_cell_refinement 'Dirax/lsq (Duisenberg & Schreurs, 1989-2000)'
_computing_data_collection 'Collect (Bruker AXS BV, 1997-2004)'
_computing_data_reduction 'EvalCCD (Duisenberg & Schreurs 1990-2000)'
_computing_molecular_graphics 'Ortep-3 for Windows (Farrugia, 1997)'
_computing_publication_material 'WinGX publication routines (Farrugia, 1999)'
_computing_structure_refinement 'SHELXL-97 (Sheldrick, 2008)'
_computing_structure_solution 'SHELXS-97 (Sheldrick, 2008)'
_diffrn_ambient_temperature 200(2)
_diffrn_detector 'CCD plate'
_diffrn_detector_area_resol_mean 9
_diffrn_measured_fraction_theta_full 0.989
_diffrn_measured_fraction_theta_max 0.989
_diffrn_measurement_device '95mm CCD camera on \k-goniostat'
_diffrn_measurement_device_type KappaCCD
_diffrn_measurement_method 'CCD rotation images, thick slices'
_diffrn_orient_matrix_type X=UH
_diffrn_orient_matrix_UB_11 0.01
_diffrn_orient_matrix_UB_12 0
_diffrn_orient_matrix_UB_13 0
_diffrn_orient_matrix_UB_21 0
_diffrn_orient_matrix_UB_22 0.01
_diffrn_orient_matrix_UB_23 0
_diffrn_orient_matrix_UB_31 0
_diffrn_orient_matrix_UB_32 0
_diffrn_orient_matrix_UB_33 0.01
_diffrn_radiation_monochromator graphite
_diffrn_radiation_probe x-ray
_diffrn_radiation_type MoK\a
_diffrn_radiation_wavelength 0.71073
_diffrn_reflns_av_R_equivalents 0.0927
_diffrn_reflns_av_unetI/netI 0.0689
_diffrn_reflns_limit_h_max 14
_diffrn_reflns_limit_h_min -14
_diffrn_reflns_limit_k_max 15
_diffrn_reflns_limit_k_min -15
_diffrn_reflns_limit_l_max 24
_diffrn_reflns_limit_l_min -24
_diffrn_reflns_number 38982
_diffrn_reflns_reduction_process
;
 Scaled and merged with Sortav
 R.H. Blessing, (1987) Cryst. Rev. 1, 3-58
 R.H. Blessing, (1989) J. Appl. Cryst. 22, 396-397
;
_diffrn_reflns_theta_full 27.5
_diffrn_reflns_theta_max 27.5
_diffrn_reflns_theta_min 3.14
_diffrn_source 'Enraf Nonius FR590'
_exptl_absorpt_coefficient_mu 0.56
_exptl_absorpt_correction_T_max 0.837
_exptl_absorpt_correction_T_min 0.831
_exptl_absorpt_correction_type multi-scan
_exptl_absorpt_process_details
;
 R.H. Blessing, Acta Cryst. (1995), A51, 33-38
;
_exptl_crystal_colour Red
_exptl_crystal_density_diffrn 1.26
_exptl_crystal_density_method 'not measured'
_exptl_crystal_description prism
_exptl_crystal_F_000 932
_exptl_crystal_size_max 0.363
_exptl_crystal_size_mid 0.33
_exptl_crystal_size_min 0.27
_refine_diff_density_max 0.86
_refine_diff_density_min -0.423
_refine_diff_density_rms 0.104
_refine_ls_extinction_method none
_refine_ls_goodness_of_fit_ref 1.068
_refine_ls_hydrogen_treatment mixed
_refine_ls_matrix_type full
_refine_ls_number_parameters 601
_refine_ls_number_reflns 10573
_refine_ls_number_restraints 0
_refine_ls_restrained_S_all 1.068
_refine_ls_R_factor_all 0.1169
_refine_ls_R_factor_gt 0.0741
_refine_ls_shift/su_max 0.019
_refine_ls_shift/su_mean 0
_refine_ls_structure_factor_coef Fsqd
_refine_ls_weighting_details 'calc w=1/[\s^2^(Fo^2^)+(0.0571P)^2^+6.1495P] where P=(Fo^2^+2Fc^2^)/3'
_refine_ls_weighting_scheme calc
_refine_ls_wR_factor_gt 0.1641
_refine_ls_wR_factor_ref 0.1907
_reflns_number_gt 7337
_reflns_number_total 10573
_reflns_threshold_expression >2\s(I)
_cod_data_source_file ic100912p_si_001_2.cif
_cod_data_source_block 8
_cod_original_formula_sum 'C50 H63 Al1 O3 Ti3'
_cod_database_code 4316503

loop_
_space_group_symop_operation_xyz
'x, y, z'
'-x, -y, -z'

loop_
_atom_site_label
_atom_site_type_symbol
_atom_site_fract_x
_atom_site_fract_y
_atom_site_fract_z
_atom_site_U_iso_or_equiv
_atom_site_adp_type
_atom_site_occupancy
_atom_site_symmetry_multiplicity
_atom_site_calc_flag
_atom_site_refinement_flags
_atom_site_disorder_assembly
_atom_site_disorder_group
C1 C 0.0146(4) 0.1968(3) 0.2564(2) 0.0317(8) Uani 1 1 d . . .
C2 C -0.1282(5) 0.2115(5) 0.2684(3) 0.0407(10) Uani 1 1 d . . .
C11 C 0.1017(6) 0.0943(5) 0.0446(3) 0.0572(13) Uani 1 1 d . . .
C12 C 0.2203(5) -0.0078(4) 0.0546(2) 0.0471(11) Uani 1 1 d . . .
C13 C 0.1888(5) -0.0854(5) 0.1024(2) 0.0506(12) Uani 1 1 d . . .
C14 C 0.0505(6) -0.0289(6) 0.1227(3) 0.0624(15) Uani 1 1 d . . .
C15 C -0.0049(6) 0.0835(6) 0.0873(3) 0.0674(17) Uani 1 1 d . . .
C16 C 0.0927(9) 0.1979(6) -0.0033(3) 0.097(3) Uani 1 1 d . . .
H16A H 0.1335 0.2424 0.0164 0.146 Uiso 1 1 calc R . .
H16B H 0.0006 0.251 -0.007 0.146 Uiso 1 1 calc R . .
H16C H 0.1386 0.1662 -0.0497 0.146 Uiso 1 1 calc R . .
C17 C 0.3568(6) -0.0295(6) 0.0204(3) 0.0696(16) Uani 1 1 d . . .
H17A H 0.3713 -0.0618 -0.027 0.104 Uiso 1 1 calc R . .
H17B H 0.4229 -0.0863 0.0477 0.104 Uiso 1 1 calc R . .
H17C H 0.3638 0.0457 0.0186 0.104 Uiso 1 1 calc R . .
C18 C 0.2867(7) -0.2065(5) 0.1245(3) 0.0771(19) Uani 1 1 d . . .
H18A H 0.2475 -0.2306 0.1663 0.116 Uiso 1 1 calc R . .
H18B H 0.3659 -0.2015 0.1345 0.116 Uiso 1 1 calc R . .
H18C H 0.3095 -0.2652 0.0868 0.116 Uiso 1 1 calc R . .
C19 C -0.0291(9) -0.0819(8) 0.1698(4) 0.106(3) Uani 1 1 d . . .
H19A H -0.0296 -0.1488 0.1452 0.159 Uiso 1 1 calc R . .
H19B H -0.1192 -0.0207 0.1814 0.159 Uiso 1 1 calc R . .
H19C H 0.0111 -0.1099 0.2128 0.159 Uiso 1 1 calc R . .
C20 C -0.1514(7) 0.1652(8) 0.0868(4) 0.110(3) Uani 1 1 d . . .
H20A H -0.1836 0.14 0.0488 0.166 Uiso 1 1 calc R . .
H20B H -0.1645 0.2473 0.0798 0.166 Uiso 1 1 calc R . .
H20C H -0.1997 0.1603 0.1313 0.166 Uiso 1 1 calc R . .
C21 C 0.1224(10) 0.1055(5) 0.4353(3) 0.090(3) Uani 1 1 d . . .
C22 C 0.0497(5) 0.0504(9) 0.4038(3) 0.081(2) Uani 1 1 d . . .
C23 C 0.1419(12) -0.0553(8) 0.3741(4) 0.092(3) Uani 1 1 d . . .
C24 C 0.2576(9) -0.0722(6) 0.3824(3) 0.083(2) Uani 1 1 d . . .
C25 C 0.2568(6) 0.0181(7) 0.4198(3) 0.0663(18) Uani 1 1 d . . .
C26 C 0.065(2) 0.2190(9) 0.4778(5) 0.348(16) Uani 1 1 d . . .
H26A H 0.0465 0.2026 0.5267 0.523 Uiso 1 1 calc R . .
H26B H -0.0157 0.2757 0.4606 0.523 Uiso 1 1 calc R . .
H26C H 0.1284 0.2529 0.4739 0.523 Uiso 1 1 calc R . .
C27 C -0.0961(9) 0.0894(19) 0.4170(7) 0.316(14) Uani 1 1 d . . .
H27A H -0.1242 0.0625 0.378 0.474 Uiso 1 1 calc R . .
H27B H -0.1419 0.1763 0.4213 0.474 Uiso 1 1 calc R . .
H27C H -0.1169 0.0549 0.4602 0.474 Uiso 1 1 calc R . .
C28 C 0.099(2) -0.1398(16) 0.3361(6) 0.291(13) Uani 1 1 d . . .
H28A H 0.124 -0.1399 0.2857 0.437 Uiso 1 1 calc R . .
H28B H 0.0043 -0.1112 0.3459 0.437 Uiso 1 1 calc R . .
H28C H 0.1434 -0.2208 0.353 0.437 Uiso 1 1 calc R . .
C29 C 0.3813(17) -0.1853(9) 0.3515(6) 0.265(11) Uani 1 1 d . . .
H29A H 0.3648 -0.2554 0.359 0.397 Uiso 1 1 calc R . .
H29B H 0.4566 -0.1953 0.3747 0.397 Uiso 1 1 calc R . .
H29C H 0.4 -0.176 0.3015 0.397 Uiso 1 1 calc R . .
C30 C 0.3790(12) 0.0131(17) 0.4446(6) 0.255(10) Uani 1 1 d . . .
H30A H 0.4081 -0.0475 0.4801 0.382 Uiso 1 1 calc R . .
H30B H 0.3598 0.0907 0.4646 0.382 Uiso 1 1 calc R . .
H30C H 0.4482 -0.0071 0.4052 0.382 Uiso 1 1 calc R . .
C31 C 0.0598(5) 0.5237(4) 0.2417(4) 0.0616(16) Uani 1 1 d . . .
C32 C 0.0311(5) 0.5050(4) 0.1735(3) 0.0589(15) Uani 1 1 d . . .
C33 C -0.0820(5) 0.4839(4) 0.1834(3) 0.0496(12) Uani 1 1 d . . .
C34 C -0.1228(4) 0.4875(4) 0.2571(3) 0.0461(11) Uani 1 1 d . . .
C35 C -0.0346(5) 0.5120(4) 0.2925(3) 0.0515(12) Uani 1 1 d . . .
C36 C 0.1598(7) 0.5680(5) 0.2564(7) 0.132(4) Uani 1 1 d . . .
H36A H 0.1155 0.6543 0.2644 0.198 Uiso 1 1 calc R . .
H36B H 0.2278 0.5483 0.2164 0.198 Uiso 1 1 calc R . .
H36C H 0.2001 0.5295 0.2979 0.198 Uiso 1 1 calc R . .
C37 C 0.1045(7) 0.5122(6) 0.1026(4) 0.121(4) Uani 1 1 d . . .
H37A H 0.1492 0.4331 0.0801 0.181 Uiso 1 1 calc R . .
H37B H 0.1692 0.5409 0.1097 0.181 Uiso 1 1 calc R . .
H37C H 0.0419 0.5672 0.0729 0.181 Uiso 1 1 calc R . .
C38 C -0.1541(7) 0.4687(6) 0.1257(4) 0.087(2) Uani 1 1 d . . .
H38A H -0.0928 0.4383 0.083 0.131 Uiso 1 1 calc R . .
H38B H -0.2257 0.5457 0.1168 0.131 Uiso 1 1 calc R . .
H38C H -0.19 0.4124 0.1403 0.131 Uiso 1 1 calc R . .
C39 C -0.2549(5) 0.4966(5) 0.2931(4) 0.0714(17) Uani 1 1 d . . .
H39A H -0.2414 0.4541 0.337 0.107 Uiso 1 1 calc R . .
H39B H -0.2911 0.4612 0.2626 0.107 Uiso 1 1 calc R . .
H39C H -0.3161 0.5804 0.3027 0.107 Uiso 1 1 calc R . .
C40 C -0.0521(7) 0.5374(6) 0.3708(4) 0.095(3) Uani 1 1 d . . .
H40A H 0.0106 0.5663 0.3813 0.143 Uiso 1 1 calc R . .
H40B H -0.0366 0.4642 0.396 0.143 Uiso 1 1 calc R . .
H40C H -0.1415 0.5979 0.3853 0.143 Uiso 1 1 calc R . .
C41 C 0.4393(4) 0.3085(4) 0.2015(2) 0.0396(10) Uani 1 1 d . . .
C42 C 0.4405(5) 0.2863(5) 0.1301(3) 0.0491(11) Uani 1 1 d . . .
C43 C 0.4788(6) 0.3496(6) 0.0759(3) 0.0647(15) Uani 1 1 d . . .
C44 C 0.5152(6) 0.4372(6) 0.0933(4) 0.0652(16) Uani 1 1 d . . .
C45 C 0.5167(6) 0.4623(5) 0.1614(4) 0.0601(15) Uani 1 1 d . . .
C46 C 0.4806(5) 0.3976(5) 0.2151(3) 0.0507(12) Uani 1 1 d . . .
C51 C 0.5372(4) 0.0415(4) 0.2662(3) 0.0456(11) Uani 1 1 d . . .
C52 C 0.6357(5) -0.0217(5) 0.3104(4) 0.0607(15) Uani 1 1 d . . .
C53 C 0.7346(6) -0.1364(6) 0.2943(6) 0.084(2) Uani 1 1 d . . .
C54 C 0.7409(7) -0.1955(6) 0.2332(6) 0.092(3) Uani 1 1 d . . .
C55 C 0.6470(7) -0.1385(6) 0.1883(5) 0.075(2) Uani 1 1 d . . .
C56 C 0.5474(5) -0.0205(5) 0.2035(3) 0.0550(13) Uani 1 1 d . . .
C61 C 0.4161(5) 0.2873(4) 0.3726(2) 0.0433(10) Uani 1 1 d . . .
C62 C 0.5337(6) 0.2702(7) 0.3975(3) 0.0686(17) Uani 1 1 d . . .
C63 C 0.5372(8) 0.3243(8) 0.4593(4) 0.091(2) Uani 1 1 d . . .
C64 C 0.4257(9) 0.4005(8) 0.4968(4) 0.090(2) Uani 1 1 d . . .
C65 C 0.3056(10) 0.4265(9) 0.4738(5) 0.106(3) Uani 1 1 d . . .
C66 C 0.3032(7) 0.3683(7) 0.4130(4) 0.079(2) Uani 1 1 d . . .
Al1 Al 0.40578(12) 0.21405(11) 0.28296(7) 0.0333(3) Uani 1 1 d . . .
O12 O 0.2575(3) 0.0054(2) 0.22865(15) 0.0352(6) Uani 1 1 d . . .
O13 O 0.1759(3) 0.2299(2) 0.14791(14) 0.0350(6) Uani 1 1 d . . .
O23 O 0.2309(3) 0.2286(2) 0.29212(13) 0.0295(6) Uani 1 1 d . . .
Ti1 Ti 0.14639(8) 0.09513(7) 0.16403(4) 0.03448(19) Uani 1 1 d . . .
Ti2 Ti 0.18091(7) 0.09663(6) 0.30976(4) 0.02973(18) Uani 1 1 d . . .
Ti3 Ti 0.09602(7) 0.31782(6) 0.23065(4) 0.02971(18) Uani 1 1 d . . .
H2A H -0.177(5) 0.256(5) 0.232(3) 0.049(14) Uiso 1 1 d . . .
H2B H -0.126(5) 0.136(5) 0.265(3) 0.052(14) Uiso 1 1 d . . .
H2C H -0.175(5) 0.254(4) 0.310(3) 0.041(13) Uiso 1 1 d . . .
H42A H 0.411(4) 0.226(4) 0.116(2) 0.034(11) Uiso 1 1 d . . .
H43A H 0.475(5) 0.328(5) 0.029(3) 0.061(16) Uiso 1 1 d . . .
H44A H 0.539(6) 0.482(6) 0.057(3) 0.09(2) Uiso 1 1 d . . .
H45A H 0.534(6) 0.522(6) 0.177(3) 0.08(2) Uiso 1 1 d . . .
H46A H 0.479(6) 0.417(5) 0.267(3) 0.070(17) Uiso 1 1 d . . .
H52A H 0.632(6) 0.015(5) 0.352(3) 0.065(19) Uiso 1 1 d . . .
H53A H 0.800(8) -0.177(7) 0.326(4) 0.11(3) Uiso 1 1 d . . .
H54A H 0.803(8) -0.262(8) 0.222(4) 0.11(3) Uiso 1 1 d . . .
H55A H 0.644(7) -0.166(6) 0.153(3) 0.07(2) Uiso 1 1 d . . .
H56A H 0.486(6) 0.009(6) 0.177(3) 0.068(19) Uiso 1 1 d . . .
H62A H 0.609(7) 0.219(6) 0.370(4) 0.09(2) Uiso 1 1 d . . .
H63A H 0.623(7) 0.304(6) 0.472(4) 0.09(2) Uiso 1 1 d . . .
H64A H 0.420(7) 0.430(6) 0.540(4) 0.09(2) Uiso 1 1 d . . .
H65A H 0.234(9) 0.459(8) 0.499(5) 0.13(3) Uiso 1 1 d . . .
H66A H 0.225(7) 0.395(7) 0.402(4) 0.10(2) Uiso 1 1 d . . .

loop_
_atom_site_aniso_label
_atom_site_aniso_U_11
_atom_site_aniso_U_22
_atom_site_aniso_U_33
_atom_site_aniso_U_23
_atom_site_aniso_U_13
_atom_site_aniso_U_12
C1 0.0293(19) 0.032(2) 0.034(2) 0.0042(16) -0.0058(16) -0.0134(16)
C2 0.038(2) 0.049(3) 0.041(3) 0.005(2) -0.008(2) -0.023(2)
C11 0.073(4) 0.063(3) 0.034(2) -0.009(2) -0.012(2) -0.026(3)
C12 0.057(3) 0.046(3) 0.038(2) -0.012(2) 0.000(2) -0.023(2)
C13 0.069(3) 0.053(3) 0.040(2) -0.011(2) 0.000(2) -0.037(3)
C14 0.073(4) 0.083(4) 0.053(3) -0.029(3) 0.004(3) -0.055(3)
C15 0.051(3) 0.087(4) 0.062(3) -0.039(3) -0.011(3) -0.024(3)
C16 0.154(7) 0.075(4) 0.045(3) 0.010(3) -0.033(4) -0.030(5)
C17 0.074(4) 0.076(4) 0.057(3) -0.020(3) 0.017(3) -0.036(3)
C18 0.115(5) 0.046(3) 0.068(4) -0.004(3) -0.005(4) -0.034(3)
C19 0.135(7) 0.141(7) 0.097(5) -0.049(5) 0.034(5) -0.118(6)
C20 0.062(4) 0.141(7) 0.111(6) -0.059(5) -0.034(4) -0.019(4)
C21 0.179(8) 0.043(3) 0.024(2) 0.001(2) 0.025(4) -0.037(4)
C22 0.038(3) 0.145(7) 0.058(4) 0.067(4) -0.019(3) -0.040(4)
C23 0.156(8) 0.102(6) 0.066(4) 0.033(4) -0.026(5) -0.099(7)
C24 0.117(6) 0.050(3) 0.057(4) 0.026(3) -0.008(4) -0.015(4)
C25 0.069(4) 0.125(6) 0.040(3) 0.047(3) -0.030(3) -0.072(4)
C26 0.77(4) 0.079(6) 0.080(6) -0.035(5) 0.173(14) -0.134(14)
C27 0.083(6) 0.65(3) 0.197(12) 0.321(19) -0.067(7) -0.153(12)
C28 0.69(4) 0.33(2) 0.107(8) 0.063(10) -0.080(15) -0.45(3)
C29 0.36(2) 0.084(7) 0.125(9) 0.044(6) 0.042(11) 0.087(10)
C30 0.223(12) 0.57(3) 0.145(9) 0.244(14) -0.153(9) -0.317(17)
C31 0.035(2) 0.020(2) 0.127(5) 0.005(3) -0.015(3) -0.0085(18)
C32 0.044(3) 0.030(2) 0.080(4) 0.024(2) 0.003(3) 0.000(2)
C33 0.035(2) 0.040(2) 0.056(3) 0.007(2) -0.012(2) 0.001(2)
C34 0.032(2) 0.030(2) 0.066(3) 0.005(2) -0.002(2) -0.0053(18)
C35 0.045(3) 0.026(2) 0.070(3) -0.005(2) -0.013(2) -0.0015(19)
C36 0.059(4) 0.029(3) 0.316(14) -0.003(5) -0.050(6) -0.019(3)
C37 0.084(5) 0.066(4) 0.143(7) 0.068(5) 0.045(5) 0.010(4)
C38 0.079(4) 0.077(4) 0.073(4) -0.001(3) -0.041(4) 0.003(3)
C39 0.042(3) 0.051(3) 0.103(5) -0.004(3) 0.017(3) -0.010(2)
C40 0.096(5) 0.065(4) 0.081(5) -0.028(3) -0.029(4) 0.011(4)
C41 0.032(2) 0.036(2) 0.046(2) 0.0084(19) -0.0039(18) -0.0125(18)
C42 0.048(3) 0.050(3) 0.049(3) 0.008(2) -0.002(2) -0.023(2)
C43 0.061(3) 0.079(4) 0.050(3) 0.016(3) -0.001(3) -0.029(3)
C44 0.056(3) 0.068(4) 0.078(4) 0.033(3) -0.010(3) -0.035(3)
C45 0.055(3) 0.054(3) 0.086(4) 0.023(3) -0.020(3) -0.036(3)
C46 0.043(3) 0.051(3) 0.066(3) 0.015(2) -0.015(2) -0.026(2)
C51 0.032(2) 0.038(2) 0.062(3) 0.011(2) -0.006(2) -0.0118(19)
C52 0.043(3) 0.056(3) 0.083(4) 0.032(3) -0.020(3) -0.021(3)
C53 0.044(3) 0.054(4) 0.146(7) 0.044(5) -0.018(4) -0.015(3)
C54 0.043(3) 0.031(3) 0.179(9) 0.021(4) 0.014(5) -0.005(3)
C55 0.056(4) 0.049(3) 0.117(6) -0.017(4) 0.024(4) -0.027(3)
C56 0.040(3) 0.041(3) 0.079(4) -0.001(3) 0.005(3) -0.016(2)
C61 0.042(2) 0.048(3) 0.045(2) 0.001(2) -0.006(2) -0.025(2)
C62 0.044(3) 0.099(5) 0.058(3) -0.023(3) -0.004(3) -0.027(3)
C63 0.075(5) 0.131(7) 0.073(4) -0.027(4) -0.023(4) -0.045(5)
C64 0.101(6) 0.114(6) 0.063(4) -0.033(4) 0.001(4) -0.057(5)
C65 0.083(6) 0.118(7) 0.106(6) -0.057(6) 0.012(5) -0.037(5)
C66 0.055(4) 0.081(4) 0.092(5) -0.030(4) -0.013(3) -0.020(3)
Al1 0.0293(6) 0.0322(6) 0.0392(7) 0.0041(5) -0.0065(5) -0.0138(5)
O12 0.0361(15) 0.0292(14) 0.0378(15) -0.0009(12) -0.0040(12) -0.0121(12)
O13 0.0406(16) 0.0387(15) 0.0281(14) 0.0071(12) -0.0041(12) -0.0202(13)
O23 0.0298(13) 0.0279(13) 0.0318(14) 0.0042(11) -0.0072(11) -0.0131(11)
Ti1 0.0397(4) 0.0367(4) 0.0302(4) -0.0020(3) -0.0039(3) -0.0195(3)
Ti2 0.0324(4) 0.0295(4) 0.0293(4) 0.0060(3) -0.0061(3) -0.0152(3)
Ti3 0.0289(4) 0.0255(3) 0.0340(4) 0.0050(3) -0.0062(3) -0.0109(3)

loop_
_atom_type_symbol
_atom_type_description
_atom_type_scat_dispersion_real
_atom_type_scat_dispersion_imag
_atom_type_scat_source
C C 0.0033 0.0016 'International Tables Vol C Tables 4.2.6.8 and 6.1.1.4'
H H 0 0 'International Tables Vol C Tables 4.2.6.8 and 6.1.1.4'
Al Al 0.0645 0.0514 'International Tables Vol C Tables 4.2.6.8 and 6.1.1.4'
O O 0.0106 0.006 'International Tables Vol C Tables 4.2.6.8 and 6.1.1.4'
Ti Ti 0.2776 0.4457 'International Tables Vol C Tables 4.2.6.8 and 6.1.1.4'

loop_
_exptl_crystal_face_index_h
_exptl_crystal_face_index_k
_exptl_crystal_face_index_l
_exptl_crystal_face_perp_dist
-3 -1 5 0.135
3 1 -5 0.041
2 1 10 0.151
-2 -1 -3 0.161
6 3 -2 0.046
1 4 -18 0.125
-1 -6 9 0.151
1 10 6 0.132
-1 -12 -12 0.082

loop_
_geom_angle_atom_site_label_1
_geom_angle_atom_site_label_2
_geom_angle_atom_site_label_3
_geom_angle
_geom_angle_site_symmetry_1
_geom_angle_site_symmetry_3
_geom_angle_publ_flag
C2 C1 Ti3 132.9(3) . . ?
C2 C1 Ti2 131.8(3) . . ?
Ti3 C1 Ti2 87.60(15) . . ?
C2 C1 Ti1 119.5(3) . . ?
Ti3 C1 Ti1 84.15(14) . . ?
Ti2 C1 Ti1 83.63(14) . . ?
C12 C11 C15 108.3(5) . . ?
C12 C11 C16 124.8(6) . . ?
C15 C11 C16 127.0(6) . . ?
C12 C11 Ti1 70.6(3) . . ?
C15 C11 Ti1 74.5(3) . . ?
C16 C11 Ti1 120.0(4) . . ?
C11 C12 C13 108.5(5) . . ?
C11 C12 C17 125.1(5) . . ?
C13 C12 C17 126.4(5) . . ?
C11 C12 Ti1 74.9(3) . . ?
C13 C12 Ti1 74.1(3) . . ?
C17 C12 Ti1 117.0(3) . . ?
C14 C13 C12 107.5(5) . . ?
C14 C13 C18 127.1(5) . . ?
C12 C13 C18 125.4(5) . . ?
C14 C13 Ti1 74.8(3) . . ?
C12 C13 Ti1 70.8(3) . . ?
C18 C13 Ti1 121.3(4) . . ?
C13 C14 C15 108.6(5) . . ?
C13 C14 C19 126.1(7) . . ?
C15 C14 C19 125.2(6) . . ?
C13 C14 Ti1 71.2(3) . . ?
C15 C14 Ti1 73.2(3) . . ?
C19 C14 Ti1 125.0(4) . . ?
C11 C15 C14 107.2(5) . . ?
C11 C15 C20 126.2(7) . . ?
C14 C15 C20 125.9(7) . . ?
C11 C15 Ti1 71.3(3) . . ?
C14 C15 Ti1 72.6(3) . . ?
C20 C15 Ti1 128.6(4) . . ?
C25 C21 C22 102.5(5) . . ?
C25 C21 C26 130.0(13) . . ?
C22 C21 C26 127.2(13) . . ?
C25 C21 Ti2 72.1(3) . . ?
C22 C21 Ti2 72.3(3) . . ?
C26 C21 Ti2 123.1(5) . . ?
C23 C22 C21 106.3(6) . . ?
C23 C22 C27 126.4(13) . . ?
C21 C22 C27 125.9(12) . . ?
C23 C22 Ti2 72.9(3) . . ?
C21 C22 Ti2 72.1(3) . . ?
C27 C22 Ti2 130.6(4) . . ?
C24 C23 C22 111.5(7) . . ?
C24 C23 C28 128.1(13) . . ?
C22 C23 C28 120.4(13) . . ?
C24 C23 Ti2 73.4(4) . . ?
C22 C23 Ti2 74.4(4) . . ?
C28 C23 Ti2 119.9(5) . . ?
C23 C24 C25 111.9(7) . . ?
C23 C24 C29 121.6(12) . . ?
C25 C24 C29 126.5(12) . . ?
C23 C24 Ti2 75.7(4) . . ?
C25 C24 Ti2 74.7(3) . . ?
C29 C24 Ti2 116.9(5) . . ?
C24 C25 C21 107.8(6) . . ?
C24 C25 C30 122.6(11) . . ?
C21 C25 C30 129.4(10) . . ?
C24 C25 Ti2 72.5(3) . . ?
C21 C25 Ti2 73.3(3) . . ?
C30 C25 Ti2 124.7(4) . . ?
C35 C31 C32 108.0(4) . . ?
C35 C31 C36 125.3(7) . . ?
C32 C31 C36 126.1(7) . . ?
C35 C31 Ti3 74.6(3) . . ?
C32 C31 Ti3 71.2(3) . . ?
C36 C31 Ti3 127.2(3) . . ?
C33 C32 C31 107.6(5) . . ?
C33 C32 C37 125.6(7) . . ?
C31 C32 C37 126.8(6) . . ?
C33 C32 Ti3 74.1(3) . . ?
C31 C32 Ti3 73.9(3) . . ?
C37 C32 Ti3 119.9(4) . . ?
C32 C33 C34 108.2(5) . . ?
C32 C33 C38 126.0(6) . . ?
C34 C33 C38 125.7(5) . . ?
C32 C33 Ti3 71.7(2) . . ?
C34 C33 Ti3 74.5(2) . . ?
C38 C33 Ti3 123.0(4) . . ?
C35 C34 C33 107.8(4) . . ?
C35 C34 C39 123.1(5) . . ?
C33 C34 C39 127.3(5) . . ?
C35 C34 Ti3 73.3(2) . . ?
C33 C34 Ti3 71.4(2) . . ?
C39 C34 Ti3 132.7(3) . . ?
C31 C35 C34 108.4(5) . . ?
C31 C35 C40 126.5(6) . . ?
C34 C35 C40 124.6(6) . . ?
C31 C35 Ti3 71.8(3) . . ?
C34 C35 Ti3 73.2(3) . . ?
C40 C35 Ti3 127.1(4) . . ?
C42 C41 C46 115.0(4) . . ?
C42 C41 Al1 126.2(4) . . ?
C46 C41 Al1 118.4(4) . . ?
C41 C42 C43 122.1(5) . . ?
C44 C43 C42 119.7(6) . . ?
C45 C44 C43 120.9(5) . . ?
C44 C45 C46 119.2(6) . . ?
C45 C46 C41 123.1(5) . . ?
C52 C51 C56 115.1(5) . . ?
C52 C51 Al1 123.5(4) . . ?
C56 C51 Al1 120.9(4) . . ?
C53 C52 C51 123.0(7) . . ?
C54 C53 C52 120.6(7) . . ?
C53 C54 C55 119.0(6) . . ?
C54 C55 C56 120.8(8) . . ?
C55 C56 C51 121.5(7) . . ?
C66 C61 C62 113.7(5) . . ?
C66 C61 Al1 121.3(4) . . ?
C62 C61 Al1 124.7(4) . . ?
C63 C62 C61 123.3(6) . . ?
C64 C63 C62 120.7(7) . . ?
C63 C64 C65 119.4(7) . . ?
C64 C65 C66 119.3(8) . . ?
C61 C66 C65 123.5(7) . . ?
O23 Al1 C51 110.16(16) . . ?
O23 Al1 C61 104.61(16) . . ?
C51 Al1 C61 114.2(2) . . ?
O23 Al1 C41 111.72(15) . . ?
C51 Al1 C41 107.82(19) . . ?
C61 Al1 C41 108.4(2) . . ?
Ti2 O12 Ti1 102.30(13) . . ?
Ti3 O13 Ti1 101.86(13) . . ?
Al1 O23 Ti3 126.31(14) . . ?
Al1 O23 Ti2 125.69(14) . . ?
Ti3 O23 Ti2 96.31(11) . . ?
O12 Ti1 O13 106.51(13) . . ?
O12 Ti1 C1 84.74(13) . . ?
O13 Ti1 C1 84.83(14) . . ?
O12 Ti1 C12 108.97(16) . . ?
O13 Ti1 C12 103.31(15) . . ?
C1 Ti1 C12 160.75(17) . . ?
O12 Ti1 C13 90.03(16) . . ?
O13 Ti1 C13 138.16(15) . . ?
C1 Ti1 C13 135.73(16) . . ?
C12 Ti1 C13 35.14(17) . . ?
O12 Ti1 C11 143.37(16) . . ?
O13 Ti1 C11 90.79(16) . . ?
C1 Ti1 C11 129.69(17) . . ?
C12 Ti1 C11 34.55(18) . . ?
C13 Ti1 C11 57.54(18) . . ?
O12 Ti1 C14 106.56(19) . . ?
O13 Ti1 C14 145.81(19) . . ?
C1 Ti1 C14 106.64(17) . . ?
C12 Ti1 C14 57.21(18) . . ?
C13 Ti1 C14 34.00(18) . . ?
C11 Ti1 C14 56.8(2) . . ?
O12 Ti1 C15 140.8(2) . . ?
O13 Ti1 C15 112.3(2) . . ?
C1 Ti1 C15 103.54(17) . . ?
C12 Ti1 C15 57.28(18) . . ?
C13 Ti1 C15 57.1(2) . . ?
C11 Ti1 C15 34.2(2) . . ?
C14 Ti1 C15 34.2(2) . . ?
O12 Ti1 Ti2 38.64(9) . . ?
O13 Ti1 Ti2 91.62(9) . . ?
C1 Ti1 Ti2 47.15(10) . . ?
C12 Ti1 Ti2 147.58(13) . . ?
C13 Ti1 Ti2 121.95(13) . . ?
C11 Ti1 Ti2 175.75(15) . . ?
C14 Ti1 Ti2 120.06(15) . . ?
C15 Ti1 Ti2 141.61(16) . . ?
O12 Ti1 Ti3 92.41(9) . . ?
O13 Ti1 Ti3 38.97(9) . . ?
C1 Ti1 Ti3 46.65(10) . . ?
C12 Ti1 Ti3 141.80(13) . . ?
C13 Ti1 Ti3 176.82(13) . . ?
C11 Ti1 Ti3 119.50(14) . . ?
C14 Ti1 Ti3 146.38(15) . . ?
C15 Ti1 Ti3 121.35(15) . . ?
Ti2 Ti1 Ti3 61.09(3) . . ?
O12 Ti2 O23 101.43(12) . . ?
O12 Ti2 C1 87.18(14) . . ?
O23 Ti2 C1 87.26(13) . . ?
O12 Ti2 C24 93.09(19) . . ?
O23 Ti2 C24 132.6(3) . . ?
C1 Ti2 C24 138.8(3) . . ?
O12 Ti2 C23 95.1(2) . . ?
O23 Ti2 C23 158.0(2) . . ?
C1 Ti2 C23 108.0(3) . . ?
C24 Ti2 C23 30.8(3) . . ?
O12 Ti2 C25 120.0(2) . . ?
O23 Ti2 C25 104.88(17) . . ?
C1 Ti2 C25 146.04(19) . . ?
C24 Ti2 C25 32.9(2) . . ?
C23 Ti2 C25 53.8(2) . . ?
O12 Ti2 C21 148.70(16) . . ?
O23 Ti2 C21 103.84(19) . . ?
C1 Ti2 C21 112.1(3) . . ?
C24 Ti2 C21 56.0(2) . . ?
C23 Ti2 C21 56.2(2) . . ?
C25 Ti2 C21 34.6(2) . . ?
O12 Ti2 C22 124.0(3) . . ?
O23 Ti2 C22 134.5(3) . . ?
C1 Ti2 C22 92.55(16) . . ?
C24 Ti2 C22 53.9(2) . . ?
C23 Ti2 C22 32.7(3) . . ?
C25 Ti2 C22 56.22(17) . . ?
C21 Ti2 C22 35.6(3) . . ?
O12 Ti2 Ti1 39.05(9) . . ?
O23 Ti2 Ti1 89.30(8) . . ?
C1 Ti2 Ti1 49.22(11) . . ?
C24 Ti2 Ti1 126.3(2) . . ?
C23 Ti2 Ti1 112.59(18) . . ?
C25 Ti2 Ti1 158.0(2) . . ?
C21 Ti2 Ti1 157.3(3) . . ?
C22 Ti2 Ti1 123.76(19) . . ?
O12 Ti2 Ti3 91.30(9) . . ?
O23 Ti2 Ti3 41.77(8) . . ?
C1 Ti2 Ti3 45.96(11) . . ?
C24 Ti2 Ti3 173.7(2) . . ?
C23 Ti2 Ti3 152.9(3) . . ?
C25 Ti2 Ti3 141.00(19) . . ?
C21 Ti2 Ti3 119.92(14) . . ?
C22 Ti2 Ti3 126.38(19) . . ?
Ti1 Ti2 Ti3 59.51(3) . . ?
O13 Ti3 O23 99.63(12) . . ?
O13 Ti3 C1 87.55(14) . . ?
O23 Ti3 C1 87.89(13) . . ?
O13 Ti3 C32 93.20(17) . . ?
O23 Ti3 C32 134.33(18) . . ?
C1 Ti3 C32 136.61(18) . . ?
O13 Ti3 C33 98.10(15) . . ?
O23 Ti3 C33 159.67(15) . . ?
C1 Ti3 C33 102.77(17) . . ?
C32 Ti3 C33 34.18(18) . . ?
O13 Ti3 C31 121.30(19) . . ?
O23 Ti3 C31 104.87(17) . . ?
C1 Ti3 C31 144.72(17) . . ?
C32 Ti3 C31 34.9(2) . . ?
C33 Ti3 C31 56.83(19) . . ?
O13 Ti3 C34 129.82(15) . . ?
O23 Ti3 C34 130.41(15) . . ?
C1 Ti3 C34 90.42(15) . . ?
C32 Ti3 C34 56.75(16) . . ?
C33 Ti3 C34 34.12(17) . . ?
C31 Ti3 C34 56.12(16) . . ?
O13 Ti3 C35 149.93(16) . . ?
O23 Ti3 C35 103.68(14) . . ?
C1 Ti3 C35 111.86(17) . . ?
C32 Ti3 C35 56.84(19) . . ?
C33 Ti3 C35 56.38(17) . . ?
C31 Ti3 C35 33.59(19) . . ?
C34 Ti3 C35 33.58(16) . . ?
O13 Ti3 Ti1 39.16(9) . . ?
O23 Ti3 Ti1 89.31(8) . . ?
C1 Ti3 Ti1 49.21(11) . . ?
C32 Ti3 Ti1 124.96(16) . . ?
C33 Ti3 Ti1 110.80(13) . . ?
C31 Ti3 Ti1 158.86(18) . . ?
C34 Ti3 Ti1 124.98(12) . . ?
C35 Ti3 Ti1 157.31(13) . . ?
O13 Ti3 Ti2 90.24(9) . . ?
O23 Ti3 Ti2 41.92(8) . . ?
C1 Ti3 Ti2 46.44(11) . . ?
C32 Ti3 Ti2 175.48(17) . . ?
C33 Ti3 Ti2 147.93(13) . . ?
C31 Ti3 Ti2 140.63(17) . . ?
C34 Ti3 Ti2 122.64(12) . . ?
C35 Ti3 Ti2 119.82(13) . . ?
Ti1 Ti3 Ti2 59.39(3) . . ?

loop_
_geom_bond_atom_site_label_1
_geom_bond_atom_site_label_2
_geom_bond_distance
_geom_bond_site_symmetry_2
_geom_bond_publ_flag
C1 C2 1.520(6) . ?
C1 Ti3 2.078(4) . ?
C1 Ti2 2.095(4) . ?
C1 Ti1 2.164(4) . ?
C11 C12 1.399(7) . ?
C11 C15 1.412(8) . ?
C11 C16 1.513(8) . ?
C11 Ti1 2.381(5) . ?
C12 C13 1.418(7) . ?
C12 C17 1.498(7) . ?
C12 Ti1 2.326(4) . ?
C13 C14 1.399(8) . ?
C13 C18 1.493(8) . ?
C13 Ti1 2.369(5) . ?
C14 C15 1.424(9) . ?
C14 C19 1.515(8) . ?
C14 Ti1 2.415(5) . ?
C15 C20 1.504(8) . ?
C15 Ti1 2.422(5) . ?
C21 C25 1.413(10) . ?
C21 C22 1.456(10) . ?
C21 C26 1.470(10) . ?
C21 Ti2 2.382(5) . ?
C22 C23 1.339(11) . ?
C22 C27 1.478(10) . ?
C22 Ti2 2.384(5) . ?
C23 C24 1.251(11) . ?
C23 C28 1.549(12) . ?
C23 Ti2 2.365(6) . ?
C24 C25 1.331(10) . ?
C24 C29 1.534(12) . ?
C24 Ti2 2.339(5) . ?
C25 C30 1.481(9) . ?
C25 Ti2 2.366(5) . ?
C31 C35 1.392(8) . ?
C31 C32 1.422(9) . ?
C31 C36 1.503(8) . ?
C31 Ti3 2.390(4) . ?
C32 C33 1.393(7) . ?
C32 C37 1.506(8) . ?
C32 Ti3 2.355(4) . ?
C33 C34 1.411(7) . ?
C33 C38 1.503(8) . ?
C33 Ti3 2.385(4) . ?
C34 C35 1.401(7) . ?
C34 C39 1.510(7) . ?
C34 Ti3 2.424(4) . ?
C35 C40 1.498(8) . ?
C35 Ti3 2.426(4) . ?
C41 C42 1.386(7) . ?
C41 C46 1.405(7) . ?
C41 Al1 1.998(4) . ?
C42 C43 1.406(7) . ?
C43 C44 1.370(9) . ?
C44 C45 1.341(9) . ?
C45 C46 1.400(7) . ?
C51 C52 1.399(7) . ?
C51 C56 1.400(8) . ?
C51 Al1 1.984(5) . ?
C52 C53 1.369(9) . ?
C53 C54 1.365(12) . ?
C54 C55 1.366(12) . ?
C55 C56 1.397(8) . ?
C61 C66 1.370(8) . ?
C61 C62 1.384(7) . ?
C61 Al1 1.989(5) . ?
C62 C63 1.379(8) . ?
C63 C64 1.318(10) . ?
C64 C65 1.368(11) . ?
C65 C66 1.385(10) . ?
Al1 O23 1.878(3) . ?
O12 Ti2 1.815(3) . ?
O12 Ti1 1.831(3) . ?
O13 Ti3 1.827(3) . ?
O13 Ti1 1.835(3) . ?
O23 Ti3 1.936(3) . ?
O23 Ti2 1.941(3) . ?
Ti1 Ti2 2.8395(10) . ?
Ti1 Ti3 2.8429(11) . ?
Ti2 Ti3 2.8881(10) . ?
